data_1540384
loop_
_publ_author_name
'Eisenhart, Reed J.'
'Clouston, Laura J.'
'Lu, Connie C.'

_publ_section_title
;
 Configuring Bonds between First-Row Transition Metals.
;
_journal_issue 11
_journal_name_full 'Accounts of chemical research'
_journal_page_first 2885
_journal_page_last 2894
_journal_paper_doi 10.1021/acs.accounts.5b00336
_journal_volume 48
_journal_year 2015
_chemical_formula_moiety 'C41 H63 N5 P3 Co Cr, C24 H20 B, C4 H8 O'
_chemical_formula_sum 'C69 H91 B Co Cr N5 O P3'
_chemical_formula_weight 1221.12
_chemical_name_common '[CoCrL][BPh4]'
_chemical_name_systematic
; 
 ? 
;
_space_group_IT_number 14
_symmetry_cell_setting monoclinic
_symmetry_space_group_name_Hall '-P 2ybc'
_symmetry_space_group_name_H-M 'P 1 21/c 1'
_atom_sites_solution_hydrogens geom
_atom_sites_solution_primary direct
_atom_sites_solution_secondary difmap
_audit_creation_method SHELXL-97
_cell_angle_alpha 90.00
_cell_angle_beta 99.4460(10)
_cell_angle_gamma 90.00
_cell_formula_units_Z 4
_cell_length_a 17.8979(4)
_cell_length_b 14.3708(4)
_cell_length_c 26.8674(7)
_cell_measurement_reflns_used 8077
_cell_measurement_temperature 173(2)
_cell_measurement_theta_max 66.55
_cell_measurement_theta_min 2.50
_cell_volume 6816.8(3)
_computing_cell_refinement 'SAINT, Bruker'
_computing_data_collection 'APEX II, Bruker'
_computing_data_reduction 'SAINT, Bruker'
_computing_molecular_graphics 'SHELXTL, Bruker'
_computing_structure_refinement 'SHELXL-97 (Sheldrick, 2008)'
_computing_structure_solution 'SHELXS-97 (Sheldrick, 2008)'
_diffrn_ambient_temperature 173(2)
_diffrn_measured_fraction_theta_full 0.994
_diffrn_measured_fraction_theta_max 0.994
_diffrn_measurement_device_type 'Bruker D8 Photon 100 CMOS'
_diffrn_measurement_method '\f and \w scans'
_diffrn_radiation_monochromator 'normal parabolic mirrors'
_diffrn_radiation_source 'micro-focus sealed tube'
_diffrn_radiation_type CuK\a
_diffrn_radiation_wavelength 1.54178
_diffrn_reflns_av_R_equivalents 0.0615
_diffrn_reflns_av_sigmaI/netI 0.0539
_diffrn_reflns_limit_h_max 21
_diffrn_reflns_limit_h_min -20
_diffrn_reflns_limit_k_max 17
_diffrn_reflns_limit_k_min -17
_diffrn_reflns_limit_l_max 19
_diffrn_reflns_limit_l_min -31
_diffrn_reflns_number 52020
_diffrn_reflns_theta_full 66.80
_diffrn_reflns_theta_max 66.80
_diffrn_reflns_theta_min 2.50
_exptl_absorpt_coefficient_mu 4.214
_exptl_absorpt_correction_T_max 0.6589
_exptl_absorpt_correction_T_min 0.5840
_exptl_absorpt_correction_type multi-scan
_exptl_absorpt_process_details 'SADABS, R. Blessing, 1995'
_exptl_crystal_colour green
_exptl_crystal_density_diffrn 1.190
_exptl_crystal_density_method 'not measured'
_exptl_crystal_description needle
_exptl_crystal_F_000 2596
_exptl_crystal_size_max 0.14
_exptl_crystal_size_mid 0.13
_exptl_crystal_size_min 0.11
_platon_squeeze_details
;
Platon Squeeze results consisten with one disordered THF molecule per asymmetric unit.
;
_refine_diff_density_max 0.861
_refine_diff_density_min -0.402
_refine_diff_density_rms 0.078
_refine_ls_extinction_method none
_refine_ls_goodness_of_fit_ref 1.039
_refine_ls_hydrogen_treatment constr
_refine_ls_matrix_type full
_refine_ls_number_parameters 718
_refine_ls_number_reflns 12029
_refine_ls_number_restraints 0
_refine_ls_restrained_S_all 1.039
_refine_ls_R_factor_all 0.0845
_refine_ls_R_factor_gt 0.0608
_refine_ls_shift/su_max 0.003
_refine_ls_shift/su_mean 0.000
_refine_ls_structure_factor_coef Fsqd
_refine_ls_weighting_details 'calc w=1/[\s^2^(Fo^2^)+(0.1056P)^2^+0.2047P] where P=(Fo^2^+2Fc^2^)/3'
_refine_ls_weighting_scheme calc
_refine_ls_wR_factor_gt 0.1600
_refine_ls_wR_factor_ref 0.1730
_reflns_number_gt 8652
_reflns_number_total 12029
_reflns_threshold_expression >2sigma(I)
_cod_data_source_file ar5b00336_si_002.cif
_cod_data_source_block 13303sqz_CoCrL1BPh4
_cod_depositor_comments 'Adding full bibliography for 1540381--1540386.cif.'
_cod_original_sg_symbol_H-M P2(1)/c
_cod_database_code 1540384

loop_
_symmetry_equiv_pos_as_xyz
'x, y, z'
'-x, y+1/2, -z+1/2'
'-x, -y, -z'
'x, -y-1/2, z-1/2'

loop_
_atom_site_label
_atom_site_type_symbol
_atom_site_fract_x
_atom_site_fract_y
_atom_site_fract_z
_atom_site_U_iso_or_equiv
_atom_site_adp_type
_atom_site_occupancy
_atom_site_symmetry_multiplicity
_atom_site_calc_flag
_atom_site_refinement_flags
Co1 Co 0.24247(3) 0.55510(4) 0.19801(2) 0.03241(16) Uani 1 1 d .
Cr1 Cr 0.34963(3) 0.54878(4) 0.269006(19) 0.02819(15) Uani 1 1 d .
P1 P 0.17432(5) 0.59664(8) 0.26083(4) 0.0397(2) Uani 1 1 d .
P2 P 0.29450(5) 0.41282(7) 0.17975(3) 0.0337(2) Uani 1 1 d .
P3 P 0.30937(6) 0.67223(7) 0.17167(3) 0.0384(2) Uani 1 1 d .
N1 N 0.31080(16) 0.6165(2) 0.31891(10) 0.0326(7) Uani 1 1 d .
N2 N 0.35051(17) 0.4190(2) 0.27626(10) 0.0327(7) Uani 1 1 d .
N3 N 0.42508(16) 0.6020(2) 0.23609(10) 0.0332(7) Uani 1 1 d .
N4 N 0.44703(16) 0.53631(19) 0.33100(10) 0.0287(6) Uani 1 1 d .
N5 N 0.16052(18) 0.5609(2) 0.13779(11) 0.0382(7) Uani 1 1 d .
C1 C 0.4371(2) 0.6134(2) 0.36574(12) 0.0311(8) Uani 1 1 d .
C2 C 0.4934(2) 0.6455(3) 0.40223(12) 0.0355(8) Uani 1 1 d .
H2A H 0.5428 0.6195 0.4058 0.043 Uiso 1 1 calc R
C3 C 0.4777(2) 0.7171(3) 0.43430(13) 0.0410(9) Uani 1 1 d .
H3A H 0.5163 0.7400 0.4598 0.049 Uiso 1 1 calc R
C4 C 0.4065(2) 0.7537(3) 0.42868(13) 0.0436(9) Uani 1 1 d .
H4A H 0.3960 0.8021 0.4506 0.052 Uiso 1 1 calc R
C5 C 0.3494(2) 0.7216(3) 0.39163(13) 0.0421(9) Uani 1 1 d .
H5A H 0.3001 0.7478 0.3885 0.051 Uiso 1 1 calc R
C6 C 0.3639(2) 0.6511(3) 0.35892(12) 0.0332(8) Uani 1 1 d .
C7 C 0.2336(2) 0.6499(3) 0.31568(14) 0.0394(9) Uani 1 1 d .
H7A H 0.2324 0.7185 0.3122 0.047 Uiso 1 1 calc R
H7B H 0.2138 0.6334 0.3468 0.047 Uiso 1 1 calc R
C8 C 0.0995(3) 0.6921(5) 0.25070(19) 0.0803(18) Uani 1 1 d .
H8A H 0.1285 0.7495 0.2449 0.096 Uiso 1 1 calc R
C9 C 0.0428(3) 0.6802(5) 0.20178(19) 0.092(2) Uani 1 1 d .
H9A H 0.0023 0.7264 0.2007 0.138 Uiso 1 1 calc R
H9B H 0.0211 0.6175 0.2006 0.138 Uiso 1 1 calc R
H9C H 0.0689 0.6891 0.1728 0.138 Uiso 1 1 calc R
C10 C 0.0627(3) 0.7157(4) 0.29396(19) 0.0690(14) Uani 1 1 d .
H10A H 0.0368 0.7758 0.2879 0.104 Uiso 1 1 calc R
H10B H 0.1009 0.7198 0.3245 0.104 Uiso 1 1 calc R
H10C H 0.0256 0.6675 0.2984 0.104 Uiso 1 1 calc R
C11 C 0.1282(4) 0.5005(4) 0.2886(2) 0.0785(17) Uani 1 1 d .
H11A H 0.0921 0.5310 0.3082 0.094 Uiso 1 1 calc R
C12 C 0.1736(4) 0.4465(5) 0.3230(3) 0.121(3) Uani 1 1 d .
H12A H 0.1482 0.3873 0.3272 0.181 Uiso 1 1 calc R
H12B H 0.1837 0.4790 0.3555 0.181 Uiso 1 1 calc R
H12C H 0.2216 0.4345 0.3111 0.181 Uiso 1 1 calc R
C13 C 0.0791(5) 0.4427(6) 0.2492(3) 0.132(3) Uani 1 1 d .
H13A H 0.0550 0.3928 0.2657 0.198 Uiso 1 1 calc R
H13B H 0.1104 0.4156 0.2262 0.198 Uiso 1 1 calc R
H13C H 0.0399 0.4823 0.2300 0.198 Uiso 1 1 calc R
C14 C 0.4380(2) 0.4436(2) 0.35285(13) 0.0324(8) Uani 1 1 d .
C15 C 0.4736(2) 0.4163(3) 0.39970(13) 0.0384(8) Uani 1 1 d .
H15A H 0.5065 0.4581 0.4202 0.046 Uiso 1 1 calc R
C16 C 0.4614(2) 0.3272(3) 0.41718(14) 0.0440(10) Uani 1 1 d .
H16A H 0.4863 0.3079 0.4495 0.053 Uiso 1 1 calc R
C17 C 0.4133(2) 0.2674(3) 0.38751(14) 0.0430(9) Uani 1 1 d .
H17A H 0.4049 0.2068 0.3996 0.052 Uiso 1 1 calc R
C18 C 0.3768(2) 0.2945(3) 0.34012(13) 0.0396(9) Uani 1 1 d .
H18A H 0.3444 0.2520 0.3199 0.048 Uiso 1 1 calc R
C19 C 0.3876(2) 0.3838(3) 0.32205(12) 0.0321(8) Uani 1 1 d .
C20 C 0.3100(2) 0.3528(3) 0.24076(12) 0.0354(8) Uani 1 1 d .
H20A H 0.2611 0.3354 0.2509 0.042 Uiso 1 1 calc R
H20B H 0.3405 0.2957 0.2391 0.042 Uiso 1 1 calc R
C21 C 0.3907(2) 0.4040(3) 0.15887(14) 0.0426(9) Uani 1 1 d .
H21A H 0.4134 0.4676 0.1635 0.051 Uiso 1 1 calc R
C22 C 0.3859(3) 0.3817(3) 0.10328(15) 0.0538(11) Uani 1 1 d .
H22A H 0.4354 0.3920 0.0932 0.081 Uiso 1 1 calc R
H22B H 0.3482 0.4223 0.0834 0.081 Uiso 1 1 calc R
H22C H 0.3709 0.3166 0.0973 0.081 Uiso 1 1 calc R
C23 C 0.4474(2) 0.3394(4) 0.18973(16) 0.0586(12) Uani 1 1 d .
H23A H 0.4949 0.3400 0.1760 0.088 Uiso 1 1 calc R
H23B H 0.4269 0.2761 0.1882 0.088 Uiso 1 1 calc R
H23C H 0.4570 0.3606 0.2249 0.088 Uiso 1 1 calc R
C24 C 0.2353(2) 0.3277(3) 0.13838(14) 0.0449(10) Uani 1 1 d .
H24A H 0.2339 0.3480 0.1026 0.054 Uiso 1 1 calc R
C25 C 0.1534(2) 0.3251(3) 0.14853(16) 0.0542(11) Uani 1 1 d .
H25A H 0.1245 0.2786 0.1266 0.081 Uiso 1 1 calc R
H25B H 0.1301 0.3864 0.1416 0.081 Uiso 1 1 calc R
H25C H 0.1532 0.3086 0.1839 0.081 Uiso 1 1 calc R
C26 C 0.2658(3) 0.2280(3) 0.14311(16) 0.0554(11) Uani 1 1 d .
H26A H 0.2355 0.1886 0.1176 0.083 Uiso 1 1 calc R
H26B H 0.2627 0.2039 0.1768 0.083 Uiso 1 1 calc R
H26C H 0.3187 0.2276 0.1379 0.083 Uiso 1 1 calc R
C27 C 0.51416(19) 0.5461(2) 0.30636(12) 0.0314(8) Uani 1 1 d .
C28 C 0.5857(2) 0.5222(3) 0.32904(14) 0.0370(8) Uani 1 1 d .
H28A H 0.5939 0.4962 0.3620 0.044 Uiso 1 1 calc R
C29 C 0.6465(2) 0.5362(3) 0.30336(15) 0.0417(9) Uani 1 1 d .
H29A H 0.6965 0.5207 0.3190 0.050 Uiso 1 1 calc R
C30 C 0.6337(2) 0.5727(3) 0.25524(15) 0.0419(9) Uani 1 1 d .
H30A H 0.6752 0.5814 0.2377 0.050 Uiso 1 1 calc R
C31 C 0.5623(2) 0.5967(3) 0.23232(14) 0.0382(8) Uani 1 1 d .
H31A H 0.5547 0.6226 0.1993 0.046 Uiso 1 1 calc R
C32 C 0.4998(2) 0.5831(2) 0.25757(12) 0.0323(8) Uani 1 1 d .
C33 C 0.4122(2) 0.6511(3) 0.18772(13) 0.0399(9) Uani 1 1 d .
H33A H 0.4298 0.6129 0.1613 0.048 Uiso 1 1 calc R
H33B H 0.4401 0.7109 0.1905 0.048 Uiso 1 1 calc R
C34 C 0.3031(3) 0.7941(3) 0.19276(17) 0.0537(11) Uani 1 1 d .
H34A H 0.3372 0.8313 0.1744 0.064 Uiso 1 1 calc R
C35 C 0.2246(3) 0.8316(4) 0.1764(3) 0.100(2) Uani 1 1 d .
H35A H 0.2180 0.8882 0.1955 0.149 Uiso 1 1 calc R
H35B H 0.1874 0.7849 0.1828 0.149 Uiso 1 1 calc R
H35C H 0.2173 0.8461 0.1403 0.149 Uiso 1 1 calc R
C36 C 0.3315(4) 0.8080(4) 0.24809(19) 0.089(2) Uani 1 1 d .
H36A H 0.3343 0.8747 0.2557 0.133 Uiso 1 1 calc R
H36B H 0.3819 0.7802 0.2569 0.133 Uiso 1 1 calc R
H36C H 0.2966 0.7780 0.2677 0.133 Uiso 1 1 calc R
C37 C 0.2954(3) 0.6889(3) 0.10194(15) 0.0522(11) Uani 1 1 d .
H37A H 0.2415 0.7081 0.0913 0.063 Uiso 1 1 calc R
C38 C 0.3436(3) 0.7635(4) 0.08348(18) 0.0784(17) Uani 1 1 d .
H38A H 0.3348 0.7640 0.0465 0.118 Uiso 1 1 calc R
H38B H 0.3972 0.7505 0.0959 0.118 Uiso 1 1 calc R
H38C H 0.3302 0.8242 0.0960 0.118 Uiso 1 1 calc R
C39 C 0.3059(3) 0.5975(4) 0.07480(16) 0.0647(13) Uani 1 1 d .
H39A H 0.2855 0.6040 0.0388 0.097 Uiso 1 1 calc R
H39B H 0.2789 0.5476 0.0893 0.097 Uiso 1 1 calc R
H39C H 0.3599 0.5823 0.0789 0.097 Uiso 1 1 calc R
C40 C 0.1185(2) 0.5680(3) 0.10108(15) 0.0414(9) Uani 1 1 d .
C41 C 0.0651(3) 0.5794(4) 0.05446(15) 0.0623(13) Uani 1 1 d .
H41A H 0.0489 0.5181 0.0408 0.075 Uiso 1 1 calc R
H41B H 0.0896 0.6134 0.0299 0.075 Uiso 1 1 calc R
H41C H 0.0209 0.6144 0.0613 0.075 Uiso 1 1 calc R
B1 B -0.1910(2) 0.5299(3) 0.10202(15) 0.0390(10) Uani 1 1 d .
C42 C -0.1696(2) 0.5459(3) 0.16370(13) 0.0381(9) Uani 1 1 d .
C43 C -0.1896(2) 0.6285(3) 0.18511(14) 0.0474(10) Uani 1 1 d .
H43A H -0.2151 0.6751 0.1636 0.057 Uiso 1 1 calc R
C44 C -0.1739(2) 0.6456(4) 0.23627(15) 0.0558(12) Uani 1 1 d .
H44A H -0.1881 0.7034 0.2491 0.067 Uiso 1 1 calc R
C45 C -0.1378(3) 0.5798(4) 0.26891(16) 0.0559(12) Uani 1 1 d .
H45A H -0.1259 0.5920 0.3041 0.067 Uiso 1 1 calc R
C46 C -0.1196(3) 0.4965(4) 0.24950(15) 0.0586(12) Uani 1 1 d .
H46A H -0.0967 0.4492 0.2716 0.070 Uiso 1 1 calc R
C47 C -0.1342(3) 0.4800(3) 0.19775(14) 0.0499(10) Uani 1 1 d .
H47A H -0.1197 0.4220 0.1853 0.060 Uiso 1 1 calc R
C48 C -0.1615(2) 0.4283(3) 0.08592(13) 0.0408(9) Uani 1 1 d .
C49 C -0.0838(2) 0.4058(3) 0.09373(15) 0.0488(10) Uani 1 1 d .
H49A H -0.0488 0.4505 0.1099 0.059 Uiso 1 1 calc R
C50 C -0.0560(3) 0.3227(4) 0.07921(17) 0.0588(12) Uani 1 1 d .
H50A H -0.0029 0.3115 0.0851 0.071 Uiso 1 1 calc R
C51 C -0.1048(3) 0.2554(3) 0.05613(17) 0.0602(12) Uani 1 1 d .
H51A H -0.0861 0.1972 0.0468 0.072 Uiso 1 1 calc R
C52 C -0.1803(3) 0.2742(3) 0.04709(16) 0.0563(11) Uani 1 1 d .
H52A H -0.2144 0.2292 0.0305 0.068 Uiso 1 1 calc R
C53 C -0.2083(2) 0.3583(3) 0.06176(14) 0.0460(10) Uani 1 1 d .
H53A H -0.2614 0.3687 0.0551 0.055 Uiso 1 1 calc R
C54 C -0.2844(2) 0.5354(3) 0.08796(13) 0.0380(9) Uani 1 1 d .
C55 C -0.3302(2) 0.4955(3) 0.11986(14) 0.0450(10) Uani 1 1 d .
H55A H -0.3063 0.4686 0.1507 0.054 Uiso 1 1 calc R
C56 C -0.4079(2) 0.4931(3) 0.10870(15) 0.0492(10) Uani 1 1 d .
H56A H -0.4363 0.4653 0.1316 0.059 Uiso 1 1 calc R
C57 C -0.4448(2) 0.5316(3) 0.06373(15) 0.0464(10) Uani 1 1 d .
H57A H -0.4985 0.5302 0.0557 0.056 Uiso 1 1 calc R
C58 C -0.4025(2) 0.5713(3) 0.03143(14) 0.0447(10) Uani 1 1 d .
H58A H -0.4269 0.5976 0.0006 0.054 Uiso 1 1 calc R
C59 C -0.3243(2) 0.5733(3) 0.04354(14) 0.0442(10) Uani 1 1 d .
H59A H -0.2965 0.6019 0.0205 0.053 Uiso 1 1 calc R
C60 C -0.1512(2) 0.6085(3) 0.07076(14) 0.0398(9) Uani 1 1 d .
C61 C -0.1506(2) 0.5970(4) 0.01947(15) 0.0530(11) Uani 1 1 d .
H61A H -0.1729 0.5426 0.0033 0.064 Uiso 1 1 calc R
C62 C -0.1186(2) 0.6619(4) -0.00903(17) 0.0647(14) Uani 1 1 d .
H62A H -0.1204 0.6511 -0.0441 0.078 Uiso 1 1 calc R
C63 C -0.0849(3) 0.7406(4) 0.01197(19) 0.0645(13) Uani 1 1 d .
H63A H -0.0633 0.7846 -0.0078 0.077 Uiso 1 1 calc R
C64 C -0.0831(3) 0.7543(4) 0.0627(2) 0.0697(14) Uani 1 1 d .
H64A H -0.0604 0.8088 0.0784 0.084 Uiso 1 1 calc R
C65 C -0.1147(2) 0.6882(3) 0.09136(17) 0.0523(11) Uani 1 1 d .
H65A H -0.1109 0.6984 0.1266 0.063 Uiso 1 1 calc R
O2 O -0.0635(9) 0.9366(10) -0.0806(5) 0.308(6) Uiso 1 1 d .
C70 C -0.0450(10) 1.0272(12) -0.0969(6) 0.242(7) Uiso 1 1 d .
H70A H -0.0671 1.0374 -0.1327 0.290 Uiso 1 1 calc R
H70B H 0.0105 1.0357 -0.0927 0.290 Uiso 1 1 calc R
C71 C -0.0787(8) 1.0915(10) -0.0638(5) 0.205(5) Uiso 1 1 d .
H71A H -0.1009 1.1456 -0.0837 0.246 Uiso 1 1 calc R
H71B H -0.0386 1.1146 -0.0368 0.246 Uiso 1 1 calc R
C72 C -0.1408(11) 1.0421(13) -0.0398(7) 0.285(9) Uiso 1 1 d .
H72A H -0.1247 1.0292 -0.0034 0.342 Uiso 1 1 calc R
H72B H -0.1894 1.0765 -0.0452 0.342 Uiso 1 1 calc R
C73 C -0.1433(10) 0.9611(12) -0.0697(6) 0.250(7) Uiso 1 1 d .
H73A H -0.1780 0.9712 -0.1020 0.299 Uiso 1 1 calc R
H73B H -0.1631 0.9086 -0.0519 0.299 Uiso 1 1 calc R

loop_
_atom_site_aniso_label
_atom_site_aniso_U_11
_atom_site_aniso_U_22
_atom_site_aniso_U_33
_atom_site_aniso_U_23
_atom_site_aniso_U_13
_atom_site_aniso_U_12
Co1 0.0328(3) 0.0324(3) 0.0311(3) 0.0023(2) 0.0027(2) 0.0006(3)
Cr1 0.0302(3) 0.0268(3) 0.0275(3) 0.0012(2) 0.0045(2) -0.0008(2)
P1 0.0293(5) 0.0511(6) 0.0384(5) -0.0031(4) 0.0043(4) -0.0002(4)
P2 0.0371(5) 0.0329(5) 0.0300(5) 0.0000(4) 0.0023(4) 0.0001(4)
P3 0.0417(5) 0.0363(5) 0.0364(5) 0.0088(4) 0.0039(4) -0.0020(4)
N1 0.0305(15) 0.0340(17) 0.0327(15) -0.0033(12) 0.0037(12) -0.0012(13)
N2 0.0373(16) 0.0312(16) 0.0288(15) -0.0014(12) 0.0029(12) 0.0000(13)
N3 0.0336(16) 0.0350(17) 0.0302(15) 0.0077(12) 0.0032(12) -0.0023(13)
N4 0.0320(15) 0.0252(15) 0.0301(15) 0.0007(11) 0.0085(12) -0.0001(12)
N5 0.0370(17) 0.043(2) 0.0331(16) 0.0010(13) 0.0019(14) 0.0022(14)
C1 0.0383(19) 0.0292(19) 0.0261(17) 0.0026(13) 0.0063(14) 0.0006(15)
C2 0.0350(19) 0.041(2) 0.0301(18) 0.0020(15) 0.0040(15) -0.0013(16)
C3 0.048(2) 0.045(2) 0.0306(19) -0.0058(16) 0.0054(16) -0.0059(19)
C4 0.055(3) 0.040(2) 0.036(2) -0.0122(16) 0.0074(18) -0.0048(19)
C5 0.044(2) 0.040(2) 0.042(2) -0.0063(17) 0.0095(17) 0.0018(18)
C6 0.0362(19) 0.035(2) 0.0294(17) 0.0013(14) 0.0077(14) -0.0023(16)
C7 0.034(2) 0.039(2) 0.047(2) -0.0045(16) 0.0106(16) 0.0039(16)
C8 0.060(3) 0.114(5) 0.065(3) -0.010(3) 0.003(2) 0.031(3)
C9 0.060(3) 0.141(6) 0.066(3) -0.015(3) -0.012(3) 0.050(4)
C10 0.049(3) 0.071(4) 0.085(3) -0.019(3) 0.003(2) 0.019(3)
C11 0.107(5) 0.068(4) 0.068(3) -0.007(3) 0.037(3) -0.033(3)
C12 0.092(5) 0.090(5) 0.171(8) 0.051(5) -0.005(5) -0.034(4)
C13 0.124(6) 0.143(7) 0.138(6) -0.053(5) 0.049(5) -0.098(6)
C14 0.0344(19) 0.033(2) 0.0316(18) 0.0040(14) 0.0096(15) 0.0034(15)
C15 0.038(2) 0.042(2) 0.0344(19) 0.0021(16) 0.0031(15) 0.0024(17)
C16 0.053(2) 0.046(2) 0.0325(19) 0.0120(16) 0.0056(17) 0.009(2)
C17 0.051(2) 0.038(2) 0.041(2) 0.0113(16) 0.0105(18) 0.0033(18)
C18 0.047(2) 0.031(2) 0.042(2) -0.0005(15) 0.0106(17) 0.0018(17)
C19 0.0341(19) 0.036(2) 0.0276(17) 0.0042(14) 0.0079(14) 0.0024(15)
C20 0.045(2) 0.029(2) 0.0309(18) -0.0013(14) 0.0024(15) -0.0015(16)
C21 0.042(2) 0.044(2) 0.044(2) -0.0023(17) 0.0096(17) 0.0029(18)
C22 0.055(3) 0.066(3) 0.045(2) 0.005(2) 0.020(2) 0.006(2)
C23 0.047(2) 0.073(3) 0.057(3) 0.002(2) 0.013(2) 0.020(2)
C24 0.054(2) 0.047(2) 0.0314(19) -0.0008(16) 0.0025(17) -0.010(2)
C25 0.048(2) 0.057(3) 0.053(2) 0.010(2) -0.0052(19) -0.012(2)
C26 0.065(3) 0.044(3) 0.057(3) -0.011(2) 0.009(2) -0.013(2)
C27 0.0311(18) 0.0322(19) 0.0323(18) -0.0036(14) 0.0096(14) -0.0014(15)
C28 0.036(2) 0.037(2) 0.039(2) -0.0024(15) 0.0068(16) 0.0003(16)
C29 0.032(2) 0.038(2) 0.055(2) -0.0043(17) 0.0050(17) 0.0015(17)
C30 0.036(2) 0.040(2) 0.053(2) -0.0018(17) 0.0165(17) -0.0010(17)
C31 0.042(2) 0.039(2) 0.037(2) -0.0004(15) 0.0152(16) -0.0044(17)
C32 0.0376(19) 0.0299(19) 0.0314(18) -0.0009(14) 0.0111(15) -0.0015(15)
C33 0.040(2) 0.046(2) 0.0331(19) 0.0096(16) 0.0056(16) -0.0050(18)
C34 0.057(3) 0.037(2) 0.069(3) 0.007(2) 0.019(2) -0.005(2)
C35 0.081(4) 0.056(4) 0.169(6) -0.005(4) 0.039(4) 0.010(3)
C36 0.162(6) 0.035(3) 0.073(3) 0.000(2) 0.027(4) -0.010(3)
C37 0.053(3) 0.059(3) 0.042(2) 0.0184(19) 0.0013(19) -0.007(2)
C38 0.082(4) 0.098(4) 0.053(3) 0.027(3) 0.004(3) -0.031(3)
C39 0.070(3) 0.081(4) 0.043(3) 0.007(2) 0.008(2) 0.000(3)
C40 0.040(2) 0.042(2) 0.042(2) -0.0004(16) 0.0098(18) 0.0028(18)
C41 0.056(3) 0.090(4) 0.037(2) 0.002(2) -0.004(2) 0.005(3)
B1 0.037(2) 0.048(3) 0.033(2) -0.0037(18) 0.0078(18) -0.008(2)
C42 0.0328(19) 0.046(2) 0.037(2) -0.0050(16) 0.0091(15) -0.0059(17)
C43 0.041(2) 0.060(3) 0.042(2) -0.0035(19) 0.0071(17) 0.004(2)
C44 0.051(3) 0.068(3) 0.049(3) -0.018(2) 0.011(2) 0.004(2)
C45 0.050(3) 0.082(4) 0.035(2) -0.005(2) 0.0061(19) 0.000(2)
C46 0.066(3) 0.070(3) 0.038(2) 0.009(2) 0.006(2) 0.000(3)
C47 0.062(3) 0.050(3) 0.038(2) 0.0051(18) 0.0081(19) 0.003(2)
C48 0.042(2) 0.048(2) 0.0342(19) 0.0005(16) 0.0107(16) -0.0043(18)
C49 0.039(2) 0.059(3) 0.049(2) -0.003(2) 0.0098(18) -0.003(2)
C50 0.045(2) 0.071(3) 0.063(3) 0.000(2) 0.015(2) 0.013(2)
C51 0.066(3) 0.052(3) 0.066(3) -0.005(2) 0.021(2) 0.007(2)
C52 0.065(3) 0.051(3) 0.056(3) -0.013(2) 0.020(2) -0.006(2)
C53 0.044(2) 0.051(3) 0.044(2) -0.0029(18) 0.0120(18) -0.0047(19)
C54 0.038(2) 0.042(2) 0.0345(19) -0.0072(15) 0.0078(16) -0.0034(17)
C55 0.048(2) 0.049(3) 0.040(2) 0.0006(17) 0.0106(18) -0.009(2)
C56 0.044(2) 0.056(3) 0.050(2) -0.006(2) 0.0138(19) -0.014(2)
C57 0.035(2) 0.049(3) 0.054(2) -0.0192(19) 0.0036(18) -0.0046(18)
C58 0.045(2) 0.052(3) 0.036(2) -0.0105(17) 0.0015(17) -0.0009(19)
C59 0.043(2) 0.056(3) 0.035(2) -0.0046(17) 0.0103(17) -0.0015(19)
C60 0.0317(19) 0.047(2) 0.041(2) 0.0008(16) 0.0057(16) 0.0018(17)
C61 0.045(2) 0.071(3) 0.042(2) 0.004(2) 0.0061(18) -0.010(2)
C62 0.041(2) 0.108(5) 0.045(2) 0.021(3) 0.0050(19) -0.002(3)
C63 0.057(3) 0.068(3) 0.071(3) 0.030(3) 0.019(2) 0.002(3)
C64 0.070(3) 0.050(3) 0.095(4) 0.009(3) 0.031(3) -0.006(3)
C65 0.052(3) 0.049(3) 0.059(3) 0.003(2) 0.018(2) -0.001(2)

loop_
_atom_type_symbol
_atom_type_description
_atom_type_scat_dispersion_real
_atom_type_scat_dispersion_imag
_atom_type_scat_source
C C 0.0181 0.0091 'International Tables Vol C Tables 4.2.6.8 and 6.1.1.4'
H H 0.0000 0.0000 'International Tables Vol C Tables 4.2.6.8 and 6.1.1.4'
N N 0.0311 0.0180 'International Tables Vol C Tables 4.2.6.8 and 6.1.1.4'
B B 0.0090 0.0039 'International Tables Vol C Tables 4.2.6.8 and 6.1.1.4'
P P 0.2955 0.4335 'International Tables Vol C Tables 4.2.6.8 and 6.1.1.4'
Cr Cr -0.1635 2.4439 'International Tables Vol C Tables 4.2.6.8 and 6.1.1.4'
Co Co -2.3653 3.6143 'International Tables Vol C Tables 4.2.6.8 and 6.1.1.4'
O O 0.0492 0.0322 'International Tables Vol C Tables 4.2.6.8 and 6.1.1.4'

loop_
_geom_angle_atom_site_label_1
_geom_angle_atom_site_label_2
_geom_angle_atom_site_label_3
_geom_angle
N5 Co1 P3 94.13(10)
N5 Co1 P1 100.07(10)
P3 Co1 P1 114.08(4)
N5 Co1 P2 97.56(9)
P3 Co1 P2 109.80(4)
P1 Co1 P2 130.94(4)
N5 Co1 Cr1 176.49(9)
P3 Co1 Cr1 83.37(3)
P1 Co1 Cr1 83.22(3)
P2 Co1 Cr1 81.04(3)
N2 Cr1 N1 116.00(13)
N2 Cr1 N3 117.13(13)
N1 Cr1 N3 120.00(13)
N2 Cr1 N4 81.31(11)
N1 Cr1 N4 80.96(11)
N3 Cr1 N4 81.37(11)
N2 Cr1 Co1 96.25(9)
N1 Cr1 Co1 101.56(9)
N3 Cr1 Co1 98.46(8)
N4 Cr1 Co1 177.11(8)
C11 P1 C7 103.1(2)
C11 P1 C8 104.4(3)
C7 P1 C8 96.6(2)
C11 P1 Co1 115.39(19)
C7 P1 Co1 112.86(12)
C8 P1 Co1 121.54(17)
C20 P2 C24 102.25(17)
C20 P2 C21 102.76(17)
C24 P2 C21 103.57(18)
C20 P2 Co1 103.40(12)
C24 P2 Co1 119.57(14)
C21 P2 Co1 122.22(14)
C33 P3 C34 101.1(2)
C33 P3 C37 102.71(19)
C34 P3 C37 100.4(2)
C33 P3 Co1 111.46(13)
C34 P3 Co1 123.42(15)
C37 P3 Co1 115.01(14)
C6 N1 C7 116.5(3)
C6 N1 Cr1 116.5(2)
C7 N1 Cr1 126.0(2)
C19 N2 C20 117.1(3)
C19 N2 Cr1 116.6(2)
C20 N2 Cr1 126.0(2)
C32 N3 C33 117.6(3)
C32 N3 Cr1 115.9(2)
C33 N3 Cr1 126.1(2)
C27 N4 C14 114.6(3)
C27 N4 C1 113.9(3)
C14 N4 C1 113.2(3)
C27 N4 Cr1 104.75(19)
C14 N4 Cr1 104.4(2)
C1 N4 Cr1 104.68(19)
C40 N5 Co1 173.7(3)
C2 C1 C6 121.8(3)
C2 C1 N4 123.7(3)
C6 C1 N4 114.4(3)
C1 C2 C3 119.3(3)
C1 C2 H2A 120.3
C3 C2 H2A 120.3
C4 C3 C2 119.6(3)
C4 C3 H3A 120.2
C2 C3 H3A 120.2
C3 C4 C5 121.2(4)
C3 C4 H4A 119.4
C5 C4 H4A 119.4
C4 C5 C6 120.2(4)
C4 C5 H5A 119.9
C6 C5 H5A 119.9
C5 C6 C1 117.7(3)
C5 C6 N1 124.6(3)
C1 C6 N1 117.7(3)
N1 C7 P1 109.2(2)
N1 C7 H7A 109.8
P1 C7 H7A 109.8
N1 C7 H7B 109.8
P1 C7 H7B 109.8
H7A C7 H7B 108.3
C10 C8 C9 112.7(4)
C10 C8 P1 116.8(4)
C9 C8 P1 113.1(4)
C10 C8 H8A 104.2
C9 C8 H8A 104.2
P1 C8 H8A 104.2
C8 C9 H9A 109.5
C8 C9 H9B 109.5
H9A C9 H9B 109.5
C8 C9 H9C 109.5
H9A C9 H9C 109.5
H9B C9 H9C 109.5
C8 C10 H10A 109.5
C8 C10 H10B 109.5
H10A C10 H10B 109.5
C8 C10 H10C 109.5
H10A C10 H10C 109.5
H10B C10 H10C 109.5
C12 C11 C13 112.1(7)
C12 C11 P1 116.5(5)
C13 C11 P1 112.3(4)
C12 C11 H11A 104.9
C13 C11 H11A 104.9
P1 C11 H11A 104.9
C11 C12 H12A 109.5
C11 C12 H12B 109.5
H12A C12 H12B 109.5
C11 C12 H12C 109.5
H12A C12 H12C 109.5
H12B C12 H12C 109.5
C11 C13 H13A 109.5
C11 C13 H13B 109.5
H13A C13 H13B 109.5
C11 C13 H13C 109.5
H13A C13 H13C 109.5
H13B C13 H13C 109.5
C15 C14 C19 121.3(3)
C15 C14 N4 124.0(3)
C19 C14 N4 114.7(3)
C14 C15 C16 119.8(4)
C14 C15 H15A 120.1
C16 C15 H15A 120.1
C17 C16 C15 119.8(3)
C17 C16 H16A 120.1
C15 C16 H16A 120.1
C16 C17 C18 120.8(4)
C16 C17 H17A 119.6
C18 C17 H17A 119.6
C17 C18 C19 120.3(4)
C17 C18 H18A 119.8
C19 C18 H18A 119.8
N2 C19 C18 124.6(3)
N2 C19 C14 117.5(3)
C18 C19 C14 117.9(3)
N2 C20 P2 105.3(2)
N2 C20 H20A 110.7
P2 C20 H20A 110.7
N2 C20 H20B 110.7
P2 C20 H20B 110.7
H20A C20 H20B 108.8
C22 C21 C23 109.6(3)
C22 C21 P2 113.4(3)
C23 C21 P2 115.9(3)
C22 C21 H21A 105.7
C23 C21 H21A 105.7
P2 C21 H21A 105.7
C21 C22 H22A 109.5
C21 C22 H22B 109.5
H22A C22 H22B 109.5
C21 C22 H22C 109.5
H22A C22 H22C 109.5
H22B C22 H22C 109.5
C21 C23 H23A 109.5
C21 C23 H23B 109.5
H23A C23 H23B 109.5
C21 C23 H23C 109.5
H23A C23 H23C 109.5
H23B C23 H23C 109.5
C26 C24 C25 107.5(4)
C26 C24 P2 113.9(3)
C25 C24 P2 112.1(3)
C26 C24 H24A 107.7
C25 C24 H24A 107.7
P2 C24 H24A 107.7
C24 C25 H25A 109.5
C24 C25 H25B 109.5
H25A C25 H25B 109.5
C24 C25 H25C 109.5
H25A C25 H25C 109.5
H25B C25 H25C 109.5
C24 C26 H26A 109.5
C24 C26 H26B 109.5
H26A C26 H26B 109.5
C24 C26 H26C 109.5
H26A C26 H26C 109.5
H26B C26 H26C 109.5
C28 C27 C32 121.9(3)
C28 C27 N4 123.3(3)
C32 C27 N4 114.8(3)
C27 C28 C29 119.5(3)
C27 C28 H28A 120.3
C29 C28 H28A 120.3
C30 C29 C28 119.7(4)
C30 C29 H29A 120.2
C28 C29 H29A 120.2
C31 C30 C29 121.1(4)
C31 C30 H30A 119.4
C29 C30 H30A 119.4
C30 C31 C32 120.2(3)
C30 C31 H31A 119.9
C32 C31 H31A 119.9
N3 C32 C27 118.6(3)
N3 C32 C31 123.7(3)
C27 C32 C31 117.6(3)
N3 C33 P3 107.0(2)
N3 C33 H33A 110.3
P3 C33 H33A 110.3
N3 C33 H33B 110.3
P3 C33 H33B 110.3
H33A C33 H33B 108.6
C35 C34 C36 112.9(5)
C35 C34 P3 110.5(4)
C36 C34 P3 113.6(3)
C35 C34 H34A 106.4
C36 C34 H34A 106.4
P3 C34 H34A 106.4
C34 C35 H35A 109.5
C34 C35 H35B 109.5
H35A C35 H35B 109.5
C34 C35 H35C 109.5
H35A C35 H35C 109.5
H35B C35 H35C 109.5
C34 C36 H36A 109.5
C34 C36 H36B 109.5
H36A C36 H36B 109.5
C34 C36 H36C 109.5
H36A C36 H36C 109.5
H36B C36 H36C 109.5
C38 C37 C39 109.4(4)
C38 C37 P3 115.6(3)
C39 C37 P3 111.2(3)
C38 C37 H37A 106.7
C39 C37 H37A 106.7
P3 C37 H37A 106.7
C37 C38 H38A 109.5
C37 C38 H38B 109.5
H38A C38 H38B 109.5
C37 C38 H38C 109.5
H38A C38 H38C 109.5
H38B C38 H38C 109.5
C37 C39 H39A 109.5
C37 C39 H39B 109.5
H39A C39 H39B 109.5
C37 C39 H39C 109.5
H39A C39 H39C 109.5
H39B C39 H39C 109.5
N5 C40 C41 178.6(5)
C40 C41 H41A 109.5
C40 C41 H41B 109.5
H41A C41 H41B 109.5
C40 C41 H41C 109.5
H41A C41 H41C 109.5
H41B C41 H41C 109.5
C48 B1 C60 107.1(3)
C48 B1 C54 110.0(3)
C60 B1 C54 110.9(3)
C48 B1 C42 110.9(3)
C60 B1 C42 111.6(3)
C54 B1 C42 106.4(3)
C43 C42 C47 115.4(4)
C43 C42 B1 120.0(4)
C47 C42 B1 124.6(4)
C44 C43 C42 122.7(4)
C44 C43 H43A 118.7
C42 C43 H43A 118.7
C45 C44 C43 120.7(4)
C45 C44 H44A 119.6
C43 C44 H44A 119.6
C46 C45 C44 118.4(4)
C46 C45 H45A 120.8
C44 C45 H45A 120.8
C45 C46 C47 120.9(4)
C45 C46 H46A 119.6
C47 C46 H46A 119.6
C46 C47 C42 122.0(4)
C46 C47 H47A 119.0
C42 C47 H47A 119.0
C53 C48 C49 113.9(4)
C53 C48 B1 124.7(4)
C49 C48 B1 121.3(4)
C50 C49 C48 123.4(4)
C50 C49 H49A 118.3
C48 C49 H49A 118.3
C49 C50 C51 120.3(4)
C49 C50 H50A 119.9
C51 C50 H50A 119.9
C52 C51 C50 118.5(4)
C52 C51 H51A 120.7
C50 C51 H51A 120.7
C51 C52 C53 121.1(4)
C51 C52 H52A 119.5
C53 C52 H52A 119.5
C52 C53 C48 122.7(4)
C52 C53 H53A 118.6
C48 C53 H53A 118.6
C59 C54 C55 114.4(4)
C59 C54 B1 124.8(3)
C55 C54 B1 120.7(3)
C56 C55 C54 123.3(4)
C56 C55 H55A 118.4
C54 C55 H55A 118.4
C55 C56 C57 119.9(4)
C55 C56 H56A 120.0
C57 C56 H56A 120.0
C58 C57 C56 118.9(4)
C58 C57 H57A 120.6
C56 C57 H57A 120.6
C57 C58 C59 120.2(4)
C57 C58 H58A 119.9
C59 C58 H58A 119.9
C58 C59 C54 123.3(4)
C58 C59 H59A 118.4
C54 C59 H59A 118.4
C65 C60 C61 114.4(4)
C65 C60 B1 125.5(3)
C61 C60 B1 120.1(4)
C62 C61 C60 122.6(5)
C62 C61 H61A 118.7
C60 C61 H61A 118.7
C63 C62 C61 121.6(4)
C63 C62 H62A 119.2
C61 C62 H62A 119.2
C62 C63 C64 117.9(4)
C62 C63 H63A 121.0
C64 C63 H63A 121.0
C63 C64 C65 120.3(5)
C63 C64 H64A 119.9
C65 C64 H64A 119.9
C60 C65 C64 123.1(4)
C60 C65 H65A 118.4
C64 C65 H65A 118.4
C70 O2 C73 96.8(14)
O2 C70 C71 104.4(14)
O2 C70 H70A 110.9
C71 C70 H70A 110.9
O2 C70 H70B 110.9
C71 C70 H70B 110.9
H70A C70 H70B 108.9
C70 C71 C72 110.8(14)
C70 C71 H71A 109.5
C72 C71 H71A 109.5
C70 C71 H71B 109.5
C72 C71 H71B 109.5
H71A C71 H71B 108.1
C73 C72 C71 95.7(15)
C73 C72 H72A 112.6
C71 C72 H72A 112.6
C73 C72 H72B 112.6
C71 C72 H72B 112.6
H72A C72 H72B 110.1
C72 C73 O2 110.6(15)
C72 C73 H73A 109.5
O2 C73 H73A 109.5
C72 C73 H73B 109.5
O2 C73 H73B 109.5
H73A C73 H73B 108.1

loop_
_geom_bond_atom_site_label_1
_geom_bond_atom_site_label_2
_geom_bond_distance
Co1 N5 1.999(3)
Co1 P3 2.2465(11)
Co1 P1 2.3171(11)
Co1 P2 2.3321(11)
Co1 Cr1 2.4747(7)
Cr1 N2 1.875(3)
Cr1 N1 1.880(3)
Cr1 N3 1.893(3)
Cr1 N4 2.212(3)
P1 C11 1.830(5)
P1 C7 1.835(4)
P1 C8 1.905(5)
P2 C20 1.833(3)
P2 C24 1.862(4)
P2 C21 1.901(4)
P3 C33 1.844(4)
P3 C34 1.850(5)
P3 C37 1.865(4)
N1 C6 1.404(4)
N1 C7 1.452(4)
N2 C19 1.394(4)
N2 C20 1.454(4)
N3 C32 1.393(4)
N3 C33 1.464(4)
N4 C27 1.471(4)
N4 C14 1.475(4)
N4 C1 1.478(4)
N5 C40 1.143(5)
C1 C2 1.366(5)
C1 C6 1.402(5)
C2 C3 1.400(5)
C2 H2A 0.9500
C3 C4 1.363(6)
C3 H3A 0.9500
C4 C5 1.384(5)
C4 H4A 0.9500
C5 C6 1.394(5)
C5 H5A 0.9500
C7 H7A 0.9900
C7 H7B 0.9900
C8 C10 1.467(7)
C8 C9 1.532(7)
C8 H8A 1.0000
C9 H9A 0.9800
C9 H9B 0.9800
C9 H9C 0.9800
C10 H10A 0.9800
C10 H10B 0.9800
C10 H10C 0.9800
C11 C12 1.368(8)
C11 C13 1.510(8)
C11 H11A 1.0000
C12 H12A 0.9800
C12 H12B 0.9800
C12 H12C 0.9800
C13 H13A 0.9800
C13 H13B 0.9800
C13 H13C 0.9800
C14 C15 1.371(5)
C14 C19 1.412(5)
C15 C16 1.393(5)
C15 H15A 0.9500
C16 C17 1.375(6)
C16 H16A 0.9500
C17 C18 1.388(5)
C17 H17A 0.9500
C18 C19 1.397(5)
C18 H18A 0.9500
C20 H20A 0.9900
C20 H20B 0.9900
C21 C22 1.516(5)
C21 C23 1.517(6)
C21 H21A 1.0000
C22 H22A 0.9800
C22 H22B 0.9800
C22 H22C 0.9800
C23 H23A 0.9800
C23 H23B 0.9800
C23 H23C 0.9800
C24 C26 1.532(6)
C24 C25 1.535(6)
C24 H24A 1.0000
C25 H25A 0.9800
C25 H25B 0.9800
C25 H25C 0.9800
C26 H26A 0.9800
C26 H26B 0.9800
C26 H26C 0.9800
C27 C28 1.368(5)
C27 C32 1.399(5)
C28 C29 1.396(5)
C28 H28A 0.9500
C29 C30 1.379(5)
C29 H29A 0.9500
C30 C31 1.369(5)
C30 H30A 0.9500
C31 C32 1.414(5)
C31 H31A 0.9500
C33 H33A 0.9900
C33 H33B 0.9900
C34 C35 1.501(7)
C34 C36 1.503(7)
C34 H34A 1.0000
C35 H35A 0.9800
C35 H35B 0.9800
C35 H35C 0.9800
C36 H36A 0.9800
C36 H36B 0.9800
C36 H36C 0.9800
C37 C38 1.509(6)
C37 C39 1.529(7)
C37 H37A 1.0000
C38 H38A 0.9800
C38 H38B 0.9800
C38 H38C 0.9800
C39 H39A 0.9800
C39 H39B 0.9800
C39 H39C 0.9800
C40 C41 1.454(5)
C41 H41A 0.9800
C41 H41B 0.9800
C41 H41C 0.9800
B1 C48 1.635(6)
B1 C60 1.639(6)
B1 C54 1.653(6)
B1 C42 1.655(5)
C42 C43 1.392(6)
C42 C47 1.395(5)
C43 C44 1.379(5)
C43 H43A 0.9500
C44 C45 1.376(7)
C44 H44A 0.9500
C45 C46 1.367(7)
C45 H45A 0.9500
C46 C47 1.392(6)
C46 H46A 0.9500
C47 H47A 0.9500
C48 C53 1.398(5)
C48 C49 1.409(6)
C49 C50 1.375(6)
C49 H49A 0.9500
C50 C51 1.380(7)
C50 H50A 0.9500
C51 C52 1.360(6)
C51 H51A 0.9500
C52 C53 1.390(6)
C52 H52A 0.9500
C53 H53A 0.9500
C54 C59 1.397(5)
C54 C55 1.403(5)
C55 C56 1.374(6)
C55 H55A 0.9500
C56 C57 1.393(6)
C56 H56A 0.9500
C57 C58 1.366(6)
C57 H57A 0.9500
C58 C59 1.384(6)
C58 H58A 0.9500
C59 H59A 0.9500
C60 C65 1.388(6)
C60 C61 1.390(5)
C61 C62 1.388(6)
C61 H61A 0.9500
C62 C63 1.359(7)
C62 H62A 0.9500
C63 C64 1.372(7)
C63 H63A 0.9500
C64 C65 1.398(6)
C64 H64A 0.9500
C65 H65A 0.9500
O2 C70 1.428(17)
O2 C73 1.544(19)
C70 C71 1.477(16)
C70 H70A 0.9900
C70 H70B 0.9900
C71 C72 1.546(19)
C71 H71A 0.9900
C71 H71B 0.9900
C72 C73 1.411(19)
C72 H72A 0.9900
C72 H72B 0.9900
C73 H73A 0.9900
C73 H73B 0.9900

loop_
_geom_torsion_atom_site_label_1
_geom_torsion_atom_site_label_2
_geom_torsion_atom_site_label_3
_geom_torsion_atom_site_label_4
_geom_torsion
N5 Co1 Cr1 N2 -99.0(16)
P3 Co1 Cr1 N2 -143.61(10)
P1 Co1 Cr1 N2 101.09(10)
P2 Co1 Cr1 N2 -32.29(9)
N5 Co1 Cr1 N1 142.8(16)
P3 Co1 Cr1 N1 98.19(10)
P1 Co1 Cr1 N1 -17.11(10)
P2 Co1 Cr1 N1 -150.49(10)
N5 Co1 Cr1 N3 19.7(16)
P3 Co1 Cr1 N3 -24.92(10)
P1 Co1 Cr1 N3 -140.23(10)
P2 Co1 Cr1 N3 86.40(10)
N5 Co1 Cr1 N4 -67(2)
P3 Co1 Cr1 N4 -111.5(15)
P1 Co1 Cr1 N4 133.2(15)
P2 Co1 Cr1 N4 -0.1(15)
N5 Co1 P1 C11 87.8(2)
P3 Co1 P1 C11 -173.0(2)
P2 Co1 P1 C11 -21.5(2)
Cr1 Co1 P1 C11 -93.4(2)
N5 Co1 P1 C7 -153.92(17)
P3 Co1 P1 C7 -54.74(15)
P2 Co1 P1 C7 96.76(15)
Cr1 Co1 P1 C7 24.86(15)
N5 Co1 P1 C8 -40.1(3)
P3 Co1 P1 C8 59.1(2)
P2 Co1 P1 C8 -149.4(2)
Cr1 Co1 P1 C8 138.7(2)
N5 Co1 P2 C20 -136.21(15)
P3 Co1 P2 C20 126.61(13)
P1 Co1 P2 C20 -25.81(14)
Cr1 Co1 P2 C20 47.04(12)
N5 Co1 P2 C24 -23.51(17)
P3 Co1 P2 C24 -120.69(15)
P1 Co1 P2 C24 86.89(15)
Cr1 Co1 P2 C24 159.74(15)
N5 Co1 P2 C21 109.05(17)
P3 Co1 P2 C21 11.87(15)
P1 Co1 P2 C21 -140.55(14)
Cr1 Co1 P2 C21 -67.70(14)
N5 Co1 P3 C33 -142.95(16)
P1 Co1 P3 C33 114.09(14)
P2 Co1 P3 C33 -43.39(14)
Cr1 Co1 P3 C33 34.58(14)
N5 Co1 P3 C34 96.6(2)
P1 Co1 P3 C34 -6.37(18)
P2 Co1 P3 C34 -163.85(17)
Cr1 Co1 P3 C34 -85.88(18)
N5 Co1 P3 C37 -26.6(2)
P1 Co1 P3 C37 -129.54(17)
P2 Co1 P3 C37 72.98(17)
Cr1 Co1 P3 C37 150.95(17)
N2 Cr1 N1 C6 96.0(3)
N3 Cr1 N1 C6 -54.2(3)
N4 Cr1 N1 C6 20.3(2)
Co1 Cr1 N1 C6 -161.1(2)
N2 Cr1 N1 C7 -95.4(3)
N3 Cr1 N1 C7 114.4(3)
N4 Cr1 N1 C7 -171.1(3)
Co1 Cr1 N1 C7 7.5(3)
N1 Cr1 N2 C19 -55.1(3)
N3 Cr1 N2 C19 95.9(3)
N4 Cr1 N2 C19 20.3(2)
Co1 Cr1 N2 C19 -161.2(2)
N1 Cr1 N2 C20 118.4(3)
N3 Cr1 N2 C20 -90.5(3)
N4 Cr1 N2 C20 -166.1(3)
Co1 Cr1 N2 C20 12.3(3)
N2 Cr1 N3 C32 -57.7(3)
N1 Cr1 N3 C32 92.1(3)
N4 Cr1 N3 C32 17.8(2)
Co1 Cr1 N3 C32 -159.3(2)
N2 Cr1 N3 C33 114.8(3)
N1 Cr1 N3 C33 -95.4(3)
N4 Cr1 N3 C33 -169.7(3)
Co1 Cr1 N3 C33 13.2(3)
N2 Cr1 N4 C27 101.2(2)
N1 Cr1 N4 C27 -140.5(2)
N3 Cr1 N4 C27 -18.1(2)
Co1 Cr1 N4 C27 68.9(16)
N2 Cr1 N4 C14 -19.5(2)
N1 Cr1 N4 C14 98.7(2)
N3 Cr1 N4 C14 -138.8(2)
Co1 Cr1 N4 C14 -51.9(16)
N2 Cr1 N4 C1 -138.7(2)
N1 Cr1 N4 C1 -20.4(2)
N3 Cr1 N4 C1 102.0(2)
Co1 Cr1 N4 C1 -171.0(14)
P3 Co1 N5 C40 23(3)
P1 Co1 N5 C40 139(3)
P2 Co1 N5 C40 -87(3)
Cr1 Co1 N5 C40 -21(4)
C27 N4 C1 C2 -49.4(4)
C14 N4 C1 C2 83.7(4)
Cr1 N4 C1 C2 -163.2(3)
C27 N4 C1 C6 131.6(3)
C14 N4 C1 C6 -95.3(3)
Cr1 N4 C1 C6 17.8(3)
C6 C1 C2 C3 0.9(5)
N4 C1 C2 C3 -178.0(3)
C1 C2 C3 C4 0.0(6)
C2 C3 C4 C5 -0.3(6)
C3 C4 C5 C6 -0.4(6)
C4 C5 C6 C1 1.3(6)
C4 C5 C6 N1 -177.3(3)
C2 C1 C6 C5 -1.5(5)
N4 C1 C6 C5 177.5(3)
C2 C1 C6 N1 177.1(3)
N4 C1 C6 N1 -3.9(4)
C7 N1 C6 C5 -7.4(5)
Cr1 N1 C6 C5 162.3(3)
C7 N1 C6 C1 174.1(3)
Cr1 N1 C6 C1 -16.2(4)
C6 N1 C7 P1 179.7(2)
Cr1 N1 C7 P1 11.1(4)
C11 P1 C7 N1 98.7(3)
C8 P1 C7 N1 -154.8(3)
Co1 P1 C7 N1 -26.5(3)
C11 P1 C8 C10 50.4(5)
C7 P1 C8 C10 -55.0(5)
Co1 P1 C8 C10 -177.0(4)
C11 P1 C8 C9 -82.8(5)
C7 P1 C8 C9 171.8(5)
Co1 P1 C8 C9 49.8(5)
C7 P1 C11 C12 -45.7(6)
C8 P1 C11 C12 -146.1(6)
Co1 P1 C11 C12 77.8(6)
C7 P1 C11 C13 -176.8(5)
C8 P1 C11 C13 82.7(6)
Co1 P1 C11 C13 -53.3(6)
C27 N4 C14 C15 83.7(4)
C1 N4 C14 C15 -49.1(4)
Cr1 N4 C14 C15 -162.3(3)
C27 N4 C14 C19 -97.8(3)
C1 N4 C14 C19 129.5(3)
Cr1 N4 C14 C19 16.2(3)
C19 C14 C15 C16 1.4(6)
N4 C14 C15 C16 179.8(3)
C14 C15 C16 C17 -0.5(6)
C15 C16 C17 C18 0.3(6)
C16 C17 C18 C19 -1.0(6)
C20 N2 C19 C18 -13.0(5)
Cr1 N2 C19 C18 161.2(3)
C20 N2 C19 C14 168.8(3)
Cr1 N2 C19 C14 -17.0(4)
C17 C18 C19 N2 -176.4(3)
C17 C18 C19 C14 1.8(5)
C15 C14 C19 N2 176.3(3)
N4 C14 C19 N2 -2.3(4)
C15 C14 C19 C18 -2.0(5)
N4 C14 C19 C18 179.4(3)
C19 N2 C20 P2 -162.8(2)
Cr1 N2 C20 P2 23.7(4)
C24 P2 C20 N2 -175.1(2)
C21 P2 C20 N2 77.8(3)
Co1 P2 C20 N2 -50.3(2)
C20 P2 C21 C22 138.5(3)
C24 P2 C21 C22 32.3(3)
Co1 P2 C21 C22 -106.5(3)
C20 P2 C21 C23 10.5(4)
C24 P2 C21 C23 -95.7(3)
Co1 P2 C21 C23 125.6(3)
C20 P2 C24 C26 -47.8(3)
C21 P2 C24 C26 58.7(3)
Co1 P2 C24 C26 -161.1(3)
C20 P2 C24 C25 74.5(3)
C21 P2 C24 C25 -178.9(3)
Co1 P2 C24 C25 -38.8(3)
C14 N4 C27 C28 -51.1(4)
C1 N4 C27 C28 81.4(4)
Cr1 N4 C27 C28 -164.9(3)
C14 N4 C27 C32 129.7(3)
C1 N4 C27 C32 -97.9(3)
Cr1 N4 C27 C32 15.9(3)
C32 C27 C28 C29 1.0(6)
N4 C27 C28 C29 -178.2(3)
C27 C28 C29 C30 -0.9(6)
C28 C29 C30 C31 0.9(6)
C29 C30 C31 C32 -0.9(6)
C33 N3 C32 C27 172.7(3)
Cr1 N3 C32 C27 -14.2(4)
C33 N3 C32 C31 -9.2(5)
Cr1 N3 C32 C31 163.9(3)
C28 C27 C32 N3 177.2(3)
N4 C27 C32 N3 -3.5(5)
C28 C27 C32 C31 -1.0(5)
N4 C27 C32 C31 178.3(3)
C30 C31 C32 N3 -177.2(4)
C30 C31 C32 C27 0.9(5)
C32 N3 C33 P3 -176.3(3)
Cr1 N3 C33 P3 11.3(4)
C34 P3 C33 N3 98.4(3)
C37 P3 C33 N3 -158.1(3)
Co1 P3 C33 N3 -34.4(3)
C33 P3 C34 C35 171.8(4)
C37 P3 C34 C35 66.5(4)
Co1 P3 C34 C35 -63.1(4)
C33 P3 C34 C36 -60.1(4)
C37 P3 C34 C36 -165.4(4)
Co1 P3 C34 C36 65.1(4)
C33 P3 C37 C38 -55.1(4)
C34 P3 C37 C38 48.9(4)
Co1 P3 C37 C38 -176.4(4)
C33 P3 C37 C39 70.4(4)
C34 P3 C37 C39 174.4(3)
Co1 P3 C37 C39 -50.8(4)
Co1 N5 C40 C41 -63(19)
C48 B1 C42 C43 179.7(3)
C60 B1 C42 C43 60.4(5)
C54 B1 C42 C43 -60.7(5)
C48 B1 C42 C47 -2.8(5)
C60 B1 C42 C47 -122.2(4)
C54 B1 C42 C47 116.7(4)
C47 C42 C43 C44 1.8(6)
B1 C42 C43 C44 179.4(4)
C42 C43 C44 C45 -0.8(7)
C43 C44 C45 C46 -1.5(7)
C44 C45 C46 C47 2.7(7)
C45 C46 C47 C42 -1.7(7)
C43 C42 C47 C46 -0.5(6)
B1 C42 C47 C46 -178.1(4)
C60 B1 C48 C53 -118.0(4)
C54 B1 C48 C53 2.7(5)
C42 B1 C48 C53 120.0(4)
C60 B1 C48 C49 59.1(4)
C54 B1 C48 C49 179.7(3)
C42 B1 C48 C49 -62.9(5)
C53 C48 C49 C50 -0.2(6)
B1 C48 C49 C50 -177.6(4)
C48 C49 C50 C51 -0.7(7)
C49 C50 C51 C52 1.6(7)
C50 C51 C52 C53 -1.5(7)
C51 C52 C53 C48 0.6(7)
C49 C48 C53 C52 0.3(6)
B1 C48 C53 C52 177.5(4)
C48 B1 C54 C59 -95.2(4)
C60 B1 C54 C59 23.1(5)
C42 B1 C54 C59 144.6(4)
C48 B1 C54 C55 80.6(4)
C60 B1 C54 C55 -161.1(4)
C42 B1 C54 C55 -39.6(5)
C59 C54 C55 C56 0.2(6)
B1 C54 C55 C56 -176.1(4)
C54 C55 C56 C57 0.1(7)
C55 C56 C57 C58 -0.1(6)
C56 C57 C58 C59 -0.3(6)
C57 C58 C59 C54 0.6(6)
C55 C54 C59 C58 -0.5(6)
B1 C54 C59 C58 175.5(4)
C48 B1 C60 C65 -131.9(4)
C54 B1 C60 C65 108.1(4)
C42 B1 C60 C65 -10.3(6)
C48 B1 C60 C61 46.3(5)
C54 B1 C60 C61 -73.7(5)
C42 B1 C60 C61 167.9(4)
C65 C60 C61 C62 -2.5(6)
B1 C60 C61 C62 179.1(4)
C60 C61 C62 C63 0.9(7)
C61 C62 C63 C64 0.1(8)
C62 C63 C64 C65 0.6(8)
C61 C60 C65 C64 3.2(6)
B1 C60 C65 C64 -178.5(4)
C63 C64 C65 C60 -2.4(8)
C73 O2 C70 C71 37.2(16)
O2 C70 C71 C72 -19.8(18)
C70 C71 C72 C73 -9.9(19)
C71 C72 C73 O2 35.3(19)
C70 O2 C73 C72 -49.3(18)

loop_
_platon_squeeze_void_nr
_platon_squeeze_void_average_x
_platon_squeeze_void_average_y
_platon_squeeze_void_average_z
_platon_squeeze_void_volume
_platon_squeeze_void_count_electrons
_platon_squeeze_void_content
1 0.304 0.065 -0.018 152 41 ' '
2 0.696 -0.066 0.018 153 41 ' '
3 0.304 0.434 0.482 152 41 ' '
4 0.696 0.566 0.518 153 41 ' '
